data_7133792
loop_
_publ_author_name
'Wang, Huamin'
'Meng, Li-Qin'
'Niu, Wenjing'
'Yang, Wan-Qi'
'Ou, Yu'
'Lin, Ying-Wu'

_publ_section_title
;
 The [3+2] annulation of <i>in situ</i> formed trifluorodiazoethane with
 4-nitroisoxazoles: access to
 trifluoromethylpyrazolo[3,4-<i>d</i>]isoxazoles.
;
_journal_issue 85
_journal_name_full 'Chemical communications (Cambridge, England)'
_journal_page_first 12425
_journal_page_last 12428
_journal_paper_doi 10.1039/d4cc03826f
_journal_volume 60
_journal_year 2024
_chemical_formula_moiety 'C11 H6 F3 N3 O'
_chemical_formula_sum 'C11 H6 F3 N3 O'
_chemical_formula_weight 253.19
_space_group_crystal_system monoclinic
_space_group_IT_number 14
_space_group_name_Hall '-P 2ybc'
_space_group_name_H-M_alt 'P 1 21/c 1'
_atom_sites_solution_hydrogens geom
_atom_sites_solution_primary dual
_audit_creation_date 2024-03-06
_audit_creation_method
;
Olex2 1.5
(compiled 2022.04.07 svn.rca3783a0 for OlexSys, GUI svn.r6498)
;
_audit_update_record
;
2024-07-24 deposited with the CCDC.	2024-10-01 downloaded from the CCDC.
;
_cell_angle_alpha 90
_cell_angle_beta 97.473(2)
_cell_angle_gamma 90
_cell_formula_units_Z 4
_cell_length_a 12.0758(5)
_cell_length_b 12.1758(6)
_cell_length_c 6.8549(3)
_cell_measurement_reflns_used 7855
_cell_measurement_temperature 170.00
_cell_measurement_theta_max 60.431
_cell_measurement_theta_min 4.506
_cell_volume 999.33(8)
_computing_cell_refinement 'SAINT V8.40B (Bruker Nano, Inc., 2019)'
_computing_data_collection 'Bruker Instrument Service vV6.2.14'
_computing_data_reduction 'SAINT V8.40B (Bruker Nano, Inc., 2019)'
_computing_molecular_graphics 'Olex2 1.5 (Dolomanov et al., 2009)'
_computing_publication_material 'Olex2 1.5 (Dolomanov et al., 2009)'
_computing_structure_refinement 'SHELXL 2019/2 (Sheldrick, 2015)'
_computing_structure_solution 'SHELXT 2018/2 (Sheldrick, 2018)'
_diffrn_ambient_temperature 170.00
_diffrn_measured_fraction_theta_full 0.995
_diffrn_measured_fraction_theta_max 0.995
_diffrn_measurement_device_type 'zju Bruker D8 Venture'
_diffrn_measurement_method '\w and \f scans'
_diffrn_radiation_type GaK\a
_diffrn_radiation_wavelength 1.34139
_diffrn_reflns_av_R_equivalents 0.0327
_diffrn_reflns_av_unetI/netI 0.0314
_diffrn_reflns_Laue_measured_fraction_full 0.995
_diffrn_reflns_Laue_measured_fraction_max 0.995
_diffrn_reflns_limit_h_max 13
_diffrn_reflns_limit_h_min -15
_diffrn_reflns_limit_k_max 15
_diffrn_reflns_limit_k_min -15
_diffrn_reflns_limit_l_max 8
_diffrn_reflns_limit_l_min -8
_diffrn_reflns_number 11560
_diffrn_reflns_point_group_measured_fraction_full 0.995
_diffrn_reflns_point_group_measured_fraction_max 0.995
_diffrn_reflns_theta_full 53.594
_diffrn_reflns_theta_max 60.702
_diffrn_reflns_theta_min 4.506
_diffrn_source_current 3.57
_diffrn_source_power 0.24957869999999996
_diffrn_source_voltage 69.91
_exptl_absorpt_coefficient_mu 0.844
_exptl_absorpt_correction_T_max 0.7519
_exptl_absorpt_correction_T_min 0.6638
_exptl_absorpt_correction_type multi-scan
_exptl_absorpt_process_details
;
SADABS-2016/2 (Bruker,2016/2) was used for absorption correction.
wR2(int) was 0.1198 before and 0.0524 after correction.
The Ratio of minimum to maximum transmission is 0.8828.
The \l/2 correction factor is Not present.
;
_exptl_crystal_colour colourless
_exptl_crystal_colour_primary colourless
_exptl_crystal_density_diffrn 1.683
_exptl_crystal_description needle
_exptl_crystal_F_000 512
_exptl_crystal_size_max 0.07
_exptl_crystal_size_mid 0.04
_exptl_crystal_size_min 0.03
_refine_diff_density_max 0.300
_refine_diff_density_min -0.373
_refine_diff_density_rms 0.085
_refine_ls_extinction_method none
_refine_ls_goodness_of_fit_ref 1.102
_refine_ls_hydrogen_treatment constr
_refine_ls_matrix_type full
_refine_ls_number_parameters 163
_refine_ls_number_reflns 2284
_refine_ls_number_restraints 0
_refine_ls_restrained_S_all 1.102
_refine_ls_R_factor_all 0.0415
_refine_ls_R_factor_gt 0.0371
_refine_ls_shift/su_max 0.000
_refine_ls_shift/su_mean 0.000
_refine_ls_structure_factor_coef Fsqd
_refine_ls_weighting_details 'w=1/[\s^2^(Fo^2^)+(0.0540P)^2^+0.3213P] where P=(Fo^2^+2Fc^2^)/3'
_refine_ls_weighting_scheme calc
_refine_ls_wR_factor_gt 0.0999
_refine_ls_wR_factor_ref 0.1040
_reflns_Friedel_coverage 0.000
_reflns_number_gt 2031
_reflns_number_total 2284
_reflns_threshold_expression 'I > 2\s(I)'
_cod_data_source_file d4cc03826f2.cif
_cod_data_source_block 240305_nwj_2
_cod_depositor_comments 'Adding full bibliography for 7133792--7133794.cif.'
_cod_database_code 7133792
_shelx_shelxl_version_number 2019/2
_shelx_space_group_comment
;
The symmetry employed for this shelxl refinement is uniquely defined
by the following loop, which should always be used as a source of
symmetry information in preference to the above space-group names.
They are only intended as comments.
;
_shelx_estimated_absorpt_t_max 0.975
_shelx_estimated_absorpt_t_min 0.943
_olex2_refinement_description
;
1. Fixed Uiso
 At 1.2 times of:
  All C(H) groups, All N(H) groups
2.a Aromatic/amide H refined with riding coordinates:
 C1(H1), N2(H2), C2(H2A), C3(H3), C4(H4), C5(H5)
;
_olex2_submission_special_instructions 'No special instructions were received'

loop_
_space_group_symop_operation_xyz
'x, y, z'
'-x, y+1/2, -z+1/2'
'-x, -y, -z'
'x, -y-1/2, z-1/2'

loop_
_atom_site_label
_atom_site_type_symbol
_atom_site_fract_x
_atom_site_fract_y
_atom_site_fract_z
_atom_site_U_iso_or_equiv
_atom_site_adp_type
_atom_site_occupancy
_atom_site_site_symmetry_order
_atom_site_calc_flag
_atom_site_refinement_flags_posn
_atom_site_refinement_flags_adp
_atom_site_refinement_flags_occupancy
_atom_site_disorder_assembly
_atom_site_disorder_group
F1 F 0.09496(7) 0.64676(8) 0.40539(15) 0.0470(3) Uani 1 1 d . . . . .
O1 O 0.38407(7) 0.46123(7) 0.67999(13) 0.0238(2) Uani 1 1 d . . . . .
N1 N 0.50174(8) 0.46293(9) 0.74340(16) 0.0228(2) Uani 1 1 d . . . . .
C1 C 0.67321(11) 0.70100(10) 0.91993(18) 0.0247(3) Uani 1 1 d . . . . .
H1 H 0.614465 0.753034 0.918171 0.030 Uiso 1 1 calc R U . . .
F2 F 0.12631(7) 0.49592(7) 0.56422(15) 0.0398(2) Uani 1 1 d . . . . .
N2 N 0.39824(9) 0.74039(8) 0.71953(16) 0.0232(2) Uani 1 1 d . . . . .
H2 H 0.438557 0.800025 0.746063 0.028 Uiso 1 1 calc R U . . .
C2 C 0.78109(12) 0.73071(11) 0.99368(19) 0.0285(3) Uani 1 1 d . . . . .
H2A H 0.796275 0.802886 1.042617 0.034 Uiso 1 1 calc R U . . .
F3 F 0.07186(7) 0.63824(8) 0.70881(16) 0.0469(3) Uani 1 1 d . . . . .
N3 N 0.28704(9) 0.73945(9) 0.66200(17) 0.0253(2) Uani 1 1 d . . . . .
C3 C 0.86708(12) 0.65507(12) 0.9962(2) 0.0315(3) Uani 1 1 d . . . . .
H3 H 0.941211 0.675196 1.047218 0.038 Uiso 1 1 calc R U . . .
C4 C 0.84450(11) 0.54974(12) 0.9237(2) 0.0328(3) Uani 1 1 d . . . . .
H4 H 0.903505 0.498027 0.925089 0.039 Uiso 1 1 calc R U . . .
C5 C 0.73661(11) 0.51957(11) 0.8496(2) 0.0274(3) Uani 1 1 d . . . . .
H5 H 0.721779 0.447482 0.799923 0.033 Uiso 1 1 calc R U . . .
C6 C 0.65003(10) 0.59503(10) 0.84801(17) 0.0206(3) Uani 1 1 d . . . . .
C7 C 0.53421(10) 0.56595(10) 0.77421(17) 0.0204(2) Uani 1 1 d . . . . .
C8 C 0.43937(10) 0.63588(10) 0.73080(17) 0.0204(3) Uani 1 1 d . . . . .
C9 C 0.35113(10) 0.56740(10) 0.67704(18) 0.0214(3) Uani 1 1 d . . . . .
C10 C 0.25639(10) 0.63436(10) 0.63636(19) 0.0230(3) Uani 1 1 d . . . . .
C11 C 0.13703(11) 0.60466(11) 0.5787(2) 0.0274(3) Uani 1 1 d . . . . .

loop_
_atom_site_aniso_label
_atom_site_aniso_U_11
_atom_site_aniso_U_22
_atom_site_aniso_U_33
_atom_site_aniso_U_23
_atom_site_aniso_U_13
_atom_site_aniso_U_12
F1 0.0289(5) 0.0528(6) 0.0547(6) 0.0188(5) -0.0112(4) -0.0043(4)
O1 0.0175(4) 0.0161(4) 0.0369(5) -0.0004(3) -0.0001(3) 0.0004(3)
N1 0.0169(5) 0.0186(5) 0.0320(5) 0.0001(4) -0.0003(4) 0.0007(4)
C1 0.0261(6) 0.0203(6) 0.0273(6) -0.0011(5) 0.0021(5) 0.0001(5)
F2 0.0257(4) 0.0230(4) 0.0685(6) -0.0035(4) -0.0017(4) -0.0038(3)
N2 0.0192(5) 0.0153(5) 0.0344(6) -0.0011(4) 0.0001(4) 0.0000(4)
C2 0.0313(7) 0.0238(6) 0.0293(6) -0.0039(5) 0.0000(5) -0.0061(5)
F3 0.0259(4) 0.0539(6) 0.0637(6) -0.0174(5) 0.0160(4) -0.0029(4)
N3 0.0199(5) 0.0197(5) 0.0359(6) -0.0006(4) 0.0016(4) 0.0009(4)
C3 0.0232(6) 0.0347(7) 0.0341(7) 0.0000(6) -0.0052(5) -0.0051(5)
C4 0.0219(7) 0.0300(7) 0.0443(8) 0.0000(6) -0.0036(5) 0.0034(5)
C5 0.0240(6) 0.0202(6) 0.0366(7) -0.0016(5) -0.0010(5) 0.0001(5)
C6 0.0204(6) 0.0194(6) 0.0217(5) 0.0018(4) 0.0012(4) -0.0009(4)
C7 0.0205(6) 0.0176(6) 0.0231(5) 0.0007(4) 0.0024(4) 0.0006(4)
C8 0.0202(6) 0.0166(6) 0.0244(6) -0.0003(4) 0.0028(4) 0.0003(4)
C9 0.0205(6) 0.0157(6) 0.0278(6) 0.0000(4) 0.0028(4) 0.0002(4)
C10 0.0204(6) 0.0188(6) 0.0296(6) 0.0002(4) 0.0029(5) 0.0011(4)
C11 0.0205(6) 0.0225(6) 0.0390(7) 0.0000(5) 0.0027(5) 0.0006(5)

loop_
_atom_type_symbol
_atom_type_description
_atom_type_scat_dispersion_real
_atom_type_scat_dispersion_imag
_atom_type_scat_source
C C 0.0137 0.0067 'International Tables Vol C Tables 4.2.6.8 and 6.1.1.4'
H H 0.0000 0.0000 'International Tables Vol C Tables 4.2.6.8 and 6.1.1.4'
F F 0.0583 0.0400 'International Tables Vol C Tables 4.2.6.8 and 6.1.1.4'
N N 0.0241 0.0134 'International Tables Vol C Tables 4.2.6.8 and 6.1.1.4'
O O 0.0389 0.0241 'International Tables Vol C Tables 4.2.6.8 and 6.1.1.4'

loop_
_geom_angle_atom_site_label_1
_geom_angle_atom_site_label_2
_geom_angle_atom_site_label_3
_geom_angle
_geom_angle_site_symmetry_1
_geom_angle_site_symmetry_3
_geom_angle_publ_flag
C9 O1 N1 105.62(8) . . ?
C7 N1 O1 108.92(9) . . ?
C2 C1 H1 119.8 . . ?
C2 C1 C6 120.45(12) . . ?
C6 C1 H1 119.8 . . ?
N3 N2 H2 124.8 . . ?
N3 N2 C8 110.47(10) . . ?
C8 N2 H2 124.8 . . ?
C1 C2 H2A 120.0 . . ?
C1 C2 C3 119.95(12) . . ?
C3 C2 H2A 120.0 . . ?
C10 N3 N2 107.12(10) . . ?
C2 C3 H3 120.1 . . ?
C2 C3 C4 119.80(13) . . ?
C4 C3 H3 120.1 . . ?
C3 C4 H4 119.8 . . ?
C5 C4 C3 120.49(13) . . ?
C5 C4 H4 119.8 . . ?
C4 C5 H5 120.1 . . ?
C4 C5 C6 119.86(12) . . ?
C6 C5 H5 120.1 . . ?
C1 C6 C7 118.88(11) . . ?
C5 C6 C1 119.45(11) . . ?
C5 C6 C7 121.67(11) . . ?
N1 C7 C6 122.23(11) . . ?
N1 C7 C8 108.62(10) . . ?
C8 C7 C6 129.12(11) . . ?
N2 C8 C7 147.63(11) . . ?
N2 C8 C9 106.77(10) . . ?
C9 C8 C7 105.60(11) . . ?
O1 C9 C8 111.23(10) . . ?
O1 C9 C10 142.12(11) . . ?
C8 C9 C10 106.64(11) . . ?
N3 C10 C9 108.98(11) . . ?
N3 C10 C11 120.61(11) . . ?
C9 C10 C11 130.38(12) . . ?
F1 C11 F2 107.08(11) . . ?
F1 C11 C10 112.77(11) . . ?
F2 C11 C10 110.02(10) . . ?
F3 C11 F1 106.84(11) . . ?
F3 C11 F2 107.19(11) . . ?
F3 C11 C10 112.62(11) . . ?

loop_
_geom_bond_atom_site_label_1
_geom_bond_atom_site_label_2
_geom_bond_distance
_geom_bond_site_symmetry_2
_geom_bond_publ_flag
F1 C11 1.3324(16) . ?
O1 N1 1.4310(13) . ?
O1 C9 1.3519(14) . ?
N1 C7 1.3229(16) . ?
C1 H1 0.9500 . ?
C1 C2 1.3829(18) . ?
C1 C6 1.3965(17) . ?
F2 C11 1.3327(15) . ?
N2 H2 0.8800 . ?
N2 N3 1.3494(15) . ?
N2 C8 1.3645(15) . ?
C2 H2A 0.9500 . ?
C2 C3 1.386(2) . ?
F3 C11 1.3284(16) . ?
N3 C10 1.3372(16) . ?
C3 H3 0.9500 . ?
C3 C4 1.389(2) . ?
C4 H4 0.9500 . ?
C4 C5 1.3851(18) . ?
C5 H5 0.9500 . ?
C5 C6 1.3909(18) . ?
C6 C7 1.4674(16) . ?
C7 C8 1.4271(16) . ?
C8 C9 1.3654(17) . ?
C9 C10 1.4030(17) . ?
C10 C11 1.4888(17) . ?

loop_
_geom_torsion_atom_site_label_1
_geom_torsion_atom_site_label_2
_geom_torsion_atom_site_label_3
_geom_torsion_atom_site_label_4
_geom_torsion
_geom_torsion_site_symmetry_1
_geom_torsion_site_symmetry_2
_geom_torsion_site_symmetry_3
_geom_torsion_site_symmetry_4
_geom_torsion_publ_flag
O1 N1 C7 C6 177.57(10) . . . . ?
O1 N1 C7 C8 -0.44(13) . . . . ?
O1 C9 C10 N3 -178.59(15) . . . . ?
O1 C9 C10 C11 3.1(3) . . . . ?
N1 O1 C9 C8 0.94(13) . . . . ?
N1 O1 C9 C10 -179.60(16) . . . . ?
N1 C7 C8 N2 -179.08(18) . . . . ?
N1 C7 C8 C9 0.99(13) . . . . ?
C1 C2 C3 C4 0.2(2) . . . . ?
C1 C6 C7 N1 -165.28(11) . . . . ?
C1 C6 C7 C8 12.29(19) . . . . ?
N2 N3 C10 C9 -0.59(14) . . . . ?
N2 N3 C10 C11 177.95(11) . . . . ?
N2 C8 C9 O1 178.84(10) . . . . ?
N2 C8 C9 C10 -0.81(13) . . . . ?
C2 C1 C6 C5 -0.52(19) . . . . ?
C2 C1 C6 C7 178.91(11) . . . . ?
C2 C3 C4 C5 -0.2(2) . . . . ?
N3 N2 C8 C7 -179.44(17) . . . . ?
N3 N2 C8 C9 0.48(14) . . . . ?
N3 C10 C11 F1 61.30(16) . . . . ?
N3 C10 C11 F2 -179.22(12) . . . . ?
N3 C10 C11 F3 -59.72(17) . . . . ?
C3 C4 C5 C6 -0.2(2) . . . . ?
C4 C5 C6 C1 0.5(2) . . . . ?
C4 C5 C6 C7 -178.86(12) . . . . ?
C5 C6 C7 N1 14.13(18) . . . . ?
C5 C6 C7 C8 -168.31(12) . . . . ?
C6 C1 C2 C3 0.1(2) . . . . ?
C6 C7 C8 N2 3.1(3) . . . . ?
C6 C7 C8 C9 -176.83(12) . . . . ?
C7 C8 C9 O1 -1.20(13) . . . . ?
C7 C8 C9 C10 179.15(10) . . . . ?
C8 N2 N3 C10 0.07(14) . . . . ?
C8 C9 C10 N3 0.88(14) . . . . ?
C8 C9 C10 C11 -177.46(13) . . . . ?
C9 O1 N1 C7 -0.28(13) . . . . ?
C9 C10 C11 F1 -120.51(15) . . . . ?
C9 C10 C11 F2 -1.04(19) . . . . ?
C9 C10 C11 F3 118.47(15) . . . . ?
